data_2014774
loop_
_publ_author_name
'Loiseau, Thierry'
'Ferey, Gerard'

_publ_section_title
;
 A layered fluorinated gallium phosphate organically templated by
 propane-1,3-diaminium, an analog of the aluminophosphate MIL-12:
 Ga~2~(PO~4~)F~5~&#x00B7;C~3~H~12~N~2~
;
_journal_issue 6
_journal_name_full 'Acta Crystallographica Section C'
_journal_page_first m315
_journal_page_last m317
_journal_paper_doi 10.1107/S0108270105014290
_journal_volume 61
_journal_year 2005
_chemical_formula_iupac 'Ga2 (P O4) F5, C3 H12 N2'
_chemical_formula_moiety 'F5 Ga2 O4 P, C3 H12 N2'
_chemical_formula_sum 'C3 H12 F5 Ga2 N2 O4 P'
_chemical_formula_weight 405.56
_chemical_name_common 'MIL-12 (Ga)'
_chemical_name_systematic
;
Digallium phosphate pentafluoride propane-1,3-diaminium
;
_space_group_IT_number 11
_symmetry_cell_setting monoclinic
_symmetry_space_group_name_Hall '-P 2yb'
_symmetry_space_group_name_H-M 'P 1 21/m 1'
_atom_sites_solution_hydrogens geom
_atom_sites_solution_primary direct
_atom_sites_solution_secondary difmap
_audit_creation_method SHELXL-97
_cell_angle_alpha 90.00
_cell_angle_beta 100.477(2)
_cell_angle_gamma 90.00
_cell_formula_units_Z 2
_cell_length_a 6.20820(10)
_cell_length_b 7.21830(10)
_cell_length_c 11.2335(3)
_cell_measurement_reflns_used 2320
_cell_measurement_temperature 293(2)
_cell_measurement_theta_max 29.52
_cell_measurement_theta_min 1.84
_cell_volume 495.010(17)
_computing_cell_refinement 'SAINT (Siemens, 1995)'
_computing_data_collection 'SMART (Siemens, 1995)'
_computing_data_reduction SAINT
_computing_molecular_graphics 'DIAMOND (Brandenburg, 1996)'
_computing_publication_material 'SHELXTL (Siemens, 1995)'
_computing_structure_refinement 'SHELXL97 (Sheldrick, 1997)'
_computing_structure_solution 'SHELXS97 (Sheldrick, 1997)'
_diffrn_ambient_temperature 293(2)
_diffrn_measured_fraction_theta_full 0.999
_diffrn_measured_fraction_theta_max 0.922
_diffrn_measurement_device_type 'Siemens SMART CCD area-detector'
_diffrn_measurement_method '\f and \w scans'
_diffrn_radiation_monochromator graphite
_diffrn_radiation_source 'fine-focus sealed tube'
_diffrn_radiation_type MoK\a
_diffrn_radiation_wavelength 0.71073
_diffrn_reflns_av_R_equivalents 0.0320
_diffrn_reflns_av_sigmaI/netI 0.0422
_diffrn_reflns_limit_h_max 8
_diffrn_reflns_limit_h_min -8
_diffrn_reflns_limit_k_max 7
_diffrn_reflns_limit_k_min -9
_diffrn_reflns_limit_l_max 14
_diffrn_reflns_limit_l_min -13
_diffrn_reflns_number 3501
_diffrn_reflns_theta_full 27.50
_diffrn_reflns_theta_max 29.52
_diffrn_reflns_theta_min 1.84
_diffrn_standards_number 0
_exptl_absorpt_coefficient_mu 5.688
_exptl_absorpt_correction_T_max 0.9453
_exptl_absorpt_correction_T_min 0.5485
_exptl_absorpt_correction_type empirical
_exptl_absorpt_process_details '(SADABS; Blessing, 1995, 1997)'
_exptl_crystal_colour colourless
_exptl_crystal_density_diffrn 2.721
_exptl_crystal_density_method 'not measured'
_exptl_crystal_description platelet
_exptl_crystal_F_000 396
_exptl_crystal_size_max 0.12
_exptl_crystal_size_mid 0.03
_exptl_crystal_size_min 0.01
_refine_diff_density_max 0.615
_refine_diff_density_min -0.618
_refine_ls_extinction_coef 0.0112(18)
_refine_ls_extinction_expression Fc^*^=kFc[1+0.001xFc^2^\l^3^/sin(2\q)]^-1/4^
_refine_ls_extinction_method SHELXL97
_refine_ls_goodness_of_fit_ref 0.902
_refine_ls_hydrogen_treatment mixed
_refine_ls_matrix_type full
_refine_ls_number_parameters 109
_refine_ls_number_reflns 1374
_refine_ls_number_restraints 4
_refine_ls_restrained_S_all 0.902
_refine_ls_R_factor_all 0.0378
_refine_ls_R_factor_gt 0.0279
_refine_ls_shift/su_max 0.001
_refine_ls_shift/su_mean 0.000
_refine_ls_structure_factor_coef Fsqd
_refine_ls_weighting_details 'w=1/[\s^2^(Fo^2^)+(0.0485P)^2^+0.1108P] where P=(Fo^2^+2Fc^2^)/3'
_refine_ls_weighting_scheme calc
_refine_ls_wR_factor_gt 0.0674
_refine_ls_wR_factor_ref 0.0722
_reflns_number_gt 1160
_reflns_number_total 1374
_reflns_threshold_expression I>2\s(I)
_cod_data_source_file av1243.cif
_cod_data_source_block I
_cod_original_sg_symbol_H-M 'P 21/m'
_cod_database_code 2014774
_cod_database_fobs_code 2014774

loop_
_symmetry_equiv_pos_as_xyz
'x, y, z'
'-x, y+1/2, -z'
'-x, -y, -z'
'x, -y-1/2, z'

loop_
_atom_site_label
_atom_site_fract_x
_atom_site_fract_y
_atom_site_fract_z
_atom_site_U_iso_or_equiv
_atom_site_adp_type
_atom_site_calc_flag
_atom_site_refinement_flags
_atom_site_occupancy
_atom_site_disorder_assembly
_atom_site_disorder_group
_atom_site_type_symbol
Ga1 0.29474(7) 0.2500 0.76145(4) 0.01062(14) Uani d S 1 . . Ga
Ga2 0.0000 0.5000 0.5000 0.00958(14) Uani d S 1 . . Ga
P 0.21386(16) 0.7500 0.32810(9) 0.0097(2) Uani d S 1 . . P
F1 -0.0128(4) 0.7500 0.5623(2) 0.0157(5) Uani d S 1 . . F
F2 0.2330(3) 0.4409(3) 0.63092(15) 0.0159(4) Uani d . 1 . . F
F3 0.3566(3) 0.4363(3) 0.87730(16) 0.0211(4) Uani d . 1 . . F
O1 0.0076(4) 0.7500 0.2298(2) 0.0144(6) Uani d S 1 . . O
O2 0.4065(5) 0.7500 0.2614(3) 0.0163(6) Uani d S 1 . . O
O3 0.2201(3) 0.5759(3) 0.40942(17) 0.0128(4) Uani d . 1 . . O
N1 0.4291(7) 0.2500 0.3392(4) 0.0238(8) Uani d SD 1 . . N
H1N1 0.394(6) 0.157(5) 0.378(3) 0.027(11) Uiso d D 1 . . H
H2N1 0.562(8) 0.2500 0.337(7) 0.06(2) Uiso d SD 1 . . H
N2 -0.2315(7) 0.2500 0.0117(4) 0.0235(8) Uani d SD 1 . . N
H1N2 -0.284(7) 0.146(5) 0.046(4) 0.041(12) Uiso d D 1 . . H
H2N2 -0.287(11) 0.2500 -0.070(4) 0.05(2) Uiso d SD 1 . . H
C1 0.3374(8) 0.2500 0.2057(4) 0.0264(10) Uani d S 1 . . C
H1A 0.3901 0.1414 0.1690 0.032 Uiso calc PR 0.50 . . H
H1B 0.3901 0.3586 0.1690 0.032 Uiso calc PR 0.50 . . H
C2 0.0889(8) 0.2500 0.1799(4) 0.0234(10) Uani d S 1 . . C
H2A 0.0341 0.1410 0.2152 0.028 Uiso calc PR 0.50 . . H
H2B 0.0341 0.3590 0.2152 0.028 Uiso calc PR 0.50 . . H
C3 0.0113(8) 0.2500 0.0433(4) 0.0245(10) Uani d S 1 . . C
H3A 0.0682 0.3587 0.0087 0.029 Uiso calc PR 0.50 . . H
H3B 0.0682 0.1413 0.0087 0.029 Uiso calc PR 0.50 . . H

loop_
_atom_site_aniso_label
_atom_site_aniso_U_11
_atom_site_aniso_U_22
_atom_site_aniso_U_33
_atom_site_aniso_U_12
_atom_site_aniso_U_13
_atom_site_aniso_U_23
Ga1 0.0085(2) 0.0121(2) 0.0113(2) 0.000 0.00198(15) 0.000
Ga2 0.0106(2) 0.0083(2) 0.0098(2) 0.00003(15) 0.00204(15) 0.00099(15)
P 0.0085(4) 0.0103(5) 0.0105(5) 0.000 0.0023(3) 0.000
F1 0.0233(13) 0.0097(11) 0.0154(12) 0.000 0.0069(10) 0.000
F2 0.0133(8) 0.0178(9) 0.0155(8) -0.0017(7) -0.0003(6) 0.0047(7)
F3 0.0205(9) 0.0217(9) 0.0212(9) -0.0023(8) 0.0043(7) -0.0094(8)
O1 0.0088(13) 0.0217(16) 0.0124(13) 0.000 0.0015(10) 0.000
O2 0.0115(14) 0.0222(16) 0.0163(14) 0.000 0.0058(11) 0.000
O3 0.0134(9) 0.0113(9) 0.0148(10) 0.0018(8) 0.0056(8) 0.0027(8)
N1 0.019(2) 0.021(2) 0.032(2) 0.000 0.0057(17) 0.000
N2 0.024(2) 0.023(2) 0.023(2) 0.000 0.0033(16) 0.000
C1 0.027(2) 0.029(3) 0.026(2) 0.000 0.0106(19) 0.000
C2 0.024(2) 0.027(2) 0.020(2) 0.000 0.0070(18) 0.000
C3 0.024(2) 0.029(3) 0.020(2) 0.000 0.0055(18) 0.000

loop_
_atom_type_symbol
_atom_type_description
_atom_type_scat_dispersion_real
_atom_type_scat_dispersion_imag
_atom_type_scat_source
O O 0.0106 0.0060 'International Tables Vol C Tables 4.2.6.8 and 6.1.1.4'
P P 0.1023 0.0942 'International Tables Vol C Tables 4.2.6.8 and 6.1.1.4'
Ga Ga 0.2307 1.6083 'International Tables Vol C Tables 4.2.6.8 and 6.1.1.4'
C C 0.0033 0.0016 'International Tables Vol C Tables 4.2.6.8 and 6.1.1.4'
N N 0.0061 0.0033 'International Tables Vol C Tables 4.2.6.8 and 6.1.1.4'
F F 0.0171 0.0103 'International Tables Vol C Tables 4.2.6.8 and 6.1.1.4'
H H 0.0000 0.0000 'International Tables Vol C Tables 4.2.6.8 and 6.1.1.4'

loop_
_geom_angle_atom_site_label_1
_geom_angle_atom_site_label_2
_geom_angle_atom_site_label_3
_geom_angle_site_symmetry_1
_geom_angle_site_symmetry_3
_geom_angle
F3 Ga1 F3 4_565 . 92.46(12)
F3 Ga1 O1 4_565 3_566 92.52(8)
F3 Ga1 O1 . 3_566 92.52(8)
F3 Ga1 O2 4_565 3_666 90.67(8)
F3 Ga1 O2 . 3_666 90.67(8)
O1 Ga1 O2 3_566 3_666 175.39(12)
F3 Ga1 F2 4_565 4_565 90.14(8)
F3 Ga1 F2 . 4_565 177.04(8)
O1 Ga1 F2 3_566 4_565 88.77(8)
O2 Ga1 F2 3_666 4_565 87.89(8)
F3 Ga1 F2 4_565 . 177.04(8)
F3 Ga1 F2 . . 90.14(8)
O1 Ga1 F2 3_566 . 88.77(8)
O2 Ga1 F2 3_666 . 87.89(8)
F2 Ga1 F2 4_565 . 87.22(10)
F2 Ga2 F2 3_566 . 180.0
F2 Ga2 O3 3_566 3_566 87.69(8)
F2 Ga2 O3 . 3_566 92.31(8)
F2 Ga2 O3 3_566 . 92.31(8)
F2 Ga2 O3 . . 87.69(8)
O3 Ga2 O3 3_566 . 180.0
F2 Ga2 F1 3_566 3_566 90.27(9)
F2 Ga2 F1 . 3_566 89.73(9)
O3 Ga2 F1 3_566 3_566 90.32(9)
O3 Ga2 F1 . 3_566 89.69(9)
F2 Ga2 F1 3_566 . 89.73(9)
F2 Ga2 F1 . . 90.27(9)
O3 Ga2 F1 3_566 . 89.68(9)
O3 Ga2 F1 . . 90.31(9)
F1 Ga2 F1 3_566 . 179.9990(10)
O2 P O1 . . 105.87(16)
O2 P O3 . . 110.63(10)
O1 P O3 . . 110.69(10)
O2 P O3 . 4_575 110.63(10)
O1 P O3 . 4_575 110.69(10)
O3 P O3 . 4_575 108.34(16)
Ga2 F1 Ga2 2_556 . 136.56(13)
Ga2 F2 Ga1 . . 137.31(9)
P O1 Ga1 . 3_566 131.89(17)
P O2 Ga1 . 3_666 158.6(2)
P O3 Ga2 . . 126.72(12)
C1 N1 H1N1 . . 115(3)
C1 N1 H2N1 . . 99(5)
H1N1 N1 H2N1 . . 112(4)
C3 N2 H1N2 . . 109(3)
C3 N2 H2N2 . . 115(4)
H1N2 N2 H2N2 . . 108(4)
N1 C1 C2 . . 112.2(4)
N1 C1 H1A . . 109.2
C2 C1 H1A . . 109.2
N1 C1 H1B . . 109.2
C2 C1 H1B . . 109.2
H1A C1 H1B . . 107.9
C3 C2 C1 . . 108.5(4)
C3 C2 H2A . . 110.0
C1 C2 H2A . . 110.0
C3 C2 H2B . . 110.0
C1 C2 H2B . . 110.0
H2A C2 H2B . . 108.4
N2 C3 C2 . . 111.2(4)
N2 C3 H3A . . 109.4
C2 C3 H3A . . 109.4
N2 C3 H3B . . 109.4
C2 C3 H3B . . 109.4
H3A C3 H3B . . 108.0

loop_
_geom_bond_atom_site_label_1
_geom_bond_atom_site_label_2
_geom_bond_site_symmetry_2
_geom_bond_distance
_geom_bond_publ_flag
Ga1 F3 4_565 1.8621(18) ?
Ga1 F3 . 1.8621(18) yes
Ga1 O1 3_566 1.897(3) yes
Ga1 O2 3_666 1.918(3) yes
Ga1 F2 4_565 1.9979(17) ?
Ga1 F2 . 1.9979(17) yes
Ga2 F2 3_566 1.9140(16) ?
Ga2 F2 . 1.9140(16) yes
Ga2 O3 3_566 1.9259(18) ?
Ga2 O3 . 1.9259(18) yes
Ga2 F1 3_566 1.9425(9) ?
Ga2 F1 . 1.9425(9) yes
P O2 . 1.523(3) yes
P O1 . 1.532(3) yes
P O3 . 1.550(2) yes
F1 Ga2 2_556 1.9425(9) ?
O1 Ga1 3_566 1.897(3) ?
O2 Ga1 3_666 1.918(3) ?
N1 C1 . 1.504(7) yes
N1 H1N1 . 0.85(3) yes
N1 H2N1 . 0.83(4) yes
N2 C3 . 1.485(6) yes
N2 H1N2 . 0.93(3) yes
N2 H2N2 . 0.92(4) yes
C1 C2 . 1.517(7) yes
C1 H1A . 0.9700 ?
C1 H1B . 0.9700 ?
C2 C3 . 1.523(7) yes
C2 H2A . 0.9700 ?
C2 H2B . 0.9700 ?
C3 H3A . 0.9700 ?
C3 H3B . 0.9700 ?

loop_
_geom_hbond_atom_site_label_D
_geom_hbond_atom_site_label_H
_geom_hbond_atom_site_label_A
_geom_hbond_site_symmetry_A
_geom_hbond_distance_DH
_geom_hbond_distance_HA
_geom_hbond_distance_DA
_geom_hbond_angle_DHA
N1 H1N1 O3 4_565 0.85(3) 2.06(3) 2.866(3) 157(4)
N2 H1N2 F3 2_546 0.93(3) 1.84(3) 2.764(3) 174(4)
N2 H2N2 O2 2_545 0.92(4) 2.14(4) 3.062(5) 178(6)
